data_2216346
loop_
_publ_author_name
'Yavo, Edi Aim\'e'
'Kakou-Yao, R.'
'Coulibaly, Siomenan'
'Abou, Akoun'
'Tenon, A. Jules'

_publ_section_title
;
 2-Benzylsulfanyl-1<i>H</i>-benzimidazole
;
_journal_coeditor_code CF2161
_journal_issue 12
_journal_name_full 'Acta Crystallographica Section E'
_journal_page_first o4551
_journal_page_last o4551
_journal_paper_doi 10.1107/S1600536807055687
_journal_volume 63
_journal_year 2007
_chemical_formula_iupac 'C14 H12 N2 S1'
_chemical_formula_moiety 'C14 H12 N2 S1'
_chemical_formula_sum 'C14 H12 N2 S'
_chemical_formula_weight 240.33
_chemical_melting_point 397
_chemical_name_systematic
;
2-Benzylsulfanyl-1<i>H</i>-benzimidazole
;
_space_group_IT_number 14
_symmetry_cell_setting monoclinic
_symmetry_space_group_name_Hall '-P 2ybc'
_symmetry_space_group_name_H-M 'P 1 21/c 1'
_atom_sites_solution_hydrogens geom
_atom_sites_solution_primary direct
_atom_sites_solution_secondary difmap
_audit_creation_method CRYSTALS_ver_12.50
_cell_angle_alpha 90
_cell_angle_beta 91.084(3)
_cell_angle_gamma 90
_cell_formula_units_Z 4
_cell_length_a 12.373(7)
_cell_length_b 9.807(5)
_cell_length_c 9.942(3)
_cell_measurement_reflns_used 8533
_cell_measurement_temperature 294
_cell_measurement_theta_max 26.071
_cell_measurement_theta_min 1.646
_cell_volume 1206.2(10)
_computing_cell_refinement 'DENZO/SCALEPACK (Otwinowski & Minor, 1997)'
_computing_data_collection 'COLLECT (Nonius, 2001)'
_computing_data_reduction 'DENZO/SCALEPACK (Otwinowski & Minor, 1997)'
_computing_molecular_graphics
;
ORTEP-3 (Farrugia, 1997) and PLATON (Spek, 2003)
;
_computing_publication_material 'CRYSTALS (Betteridge <i>et al.</i>,  2003)'
_computing_structure_refinement 'CRYSTALS (Betteridge <i>et al.</i>,  2003)'
_computing_structure_solution 'SIR92 (Altomare <i>et al.</i>,  1994)'
_diffrn_ambient_temperature 294
_diffrn_measured_fraction_theta_full 0.950
_diffrn_measured_fraction_theta_max 0.936
_diffrn_measurement_device_type 'Nonius KappaCCD'
_diffrn_measurement_method '\f scans'
_diffrn_radiation_monochromator graphite
_diffrn_radiation_source 'fine-focus sealed tube'
_diffrn_radiation_type 'Mo K\a'
_diffrn_radiation_wavelength 0.71073
_diffrn_reflns_av_R_equivalents 0.035
_diffrn_reflns_limit_h_max 15
_diffrn_reflns_limit_h_min -15
_diffrn_reflns_limit_k_max 12
_diffrn_reflns_limit_k_min -12
_diffrn_reflns_limit_l_max 11
_diffrn_reflns_limit_l_min -11
_diffrn_reflns_number 8533
_diffrn_reflns_theta_full 25.028
_diffrn_reflns_theta_max 26.071
_diffrn_reflns_theta_min 1.646
_diffrn_standards_number 0
_exptl_absorpt_coefficient_mu 0.245
_exptl_absorpt_correction_type none
_exptl_crystal_colour colorless
_exptl_crystal_density_diffrn 1.323
_exptl_crystal_density_method 'not measured'
_exptl_crystal_description block
_exptl_crystal_F_000 504
_exptl_crystal_size_max 0.40
_exptl_crystal_size_mid 0.20
_exptl_crystal_size_min 0.15
_refine_diff_density_max 0.24
_refine_diff_density_min -0.24
_refine_ls_extinction_method none
_refine_ls_goodness_of_fit_ref 0.9341
_refine_ls_hydrogen_treatment mixed
_refine_ls_matrix_type full
_refine_ls_number_constraints 44
_refine_ls_number_parameters 157
_refine_ls_number_reflns 2229
_refine_ls_number_restraints 0
_refine_ls_R_factor_all 0.0434
_refine_ls_R_factor_gt 0.0380
_refine_ls_shift/su_max 0.000223
_refine_ls_structure_factor_coef Fsqd
_refine_ls_weighting_details
;w
 =
[1-(F~o~-F~c~)^2^/36\s^2^(F)]^2^/[168T~0~(x)+239T~1~(x)+121T~2~(x)+25.6T~3~(x)]
 where T~i~ are Chebychev polynomials and x = F~c~/F~max~ (Prince, 1982;
 Watkin, 1994)
;
_refine_ls_weighting_scheme calc
_refine_ls_wR_factor_all 0.0690
_refine_ls_wR_factor_gt 0.0653
_refine_ls_wR_factor_ref 0.0690
_reflns_number_gt 1988
_reflns_number_total 2236
_reflns_threshold_expression I>2\s(I)
_cod_data_source_file cf2161.cif
_cod_data_source_block I
_cod_depositor_comments
;
The following automatic conversions were performed:
'_symmetry_cell_setting' value 'Monoclinic' changed to 'monoclinic'
according to '/home/saulius/struct/CIF-dictionaries/cif_core.dic'
dictionary named 'cif_core.dic' version 2.4.1 from 2010-06-29.

Automatic conversion script
Id: cif_fix_enum 1527 2010-12-29 10:47:43Z saulius 

The following automatic conversions were performed:

'_symmetry_cell_setting' value 'Monoclinic' changed to 'monoclinic'
according to /home/saulius/struct/CIF-dictionaries/cif_core.dic
dictionary named 'cif_core.dic' version 2.4.1 from 2010-06-29.

Automatic conversion script
Id: cif_fix_values 1715 2011-07-08 13:25:40Z adriana 
;
_cod_original_sg_symbol_H-M 'P 1 21/c 1 '
_cod_original_formula_sum 'C14 H12 N2 S1'
_cod_database_code 2216346
_cod_database_fobs_code 2216346

loop_
_symmetry_equiv_pos_as_xyz
x,y,z
-x,-y,-z
-x,y+1/2,-z+1/2
x,-y+1/2,z+1/2

loop_
_atom_site_type_symbol
_atom_site_label
_atom_site_fract_x
_atom_site_fract_y
_atom_site_fract_z
_atom_site_U_iso_or_equiv
_atom_site_adp_type
_atom_site_occupancy
H H3 0.8977 0.5371 0.9572 0.0468 Uiso 1.0000
H H4 0.9477 0.7303 0.8390 0.0562 Uiso 1.0000
H H5 0.9362 0.7373 0.6089 0.0552 Uiso 1.0000
H H6 0.8783 0.5489 0.4847 0.0480 Uiso 1.0000
H H7 0.8127(14) 0.2722(19) 0.528(2) 0.048(5) Uiso 1.0000
H H13 0.5879 0.2781 0.4779 0.0600 Uiso 1.0000
H H14 0.4254 0.3911 0.5037 0.0756 Uiso 1.0000
H H15 0.2973 0.3051 0.6440 0.0744 Uiso 1.0000
H H16 0.3322 0.1087 0.7641 0.0696 Uiso 1.0000
H H17 0.4954 -0.0036 0.7410 0.0564 Uiso 1.0000
C C1 0.79925(12) 0.23145(15) 0.72299(15) 0.0308 Uani 1.0000
N N2 0.82205(10) 0.29955(13) 0.83423(13) 0.0320 Uani 1.0000
C C3 0.89447(13) 0.53917(17) 0.86371(17) 0.0393 Uani 1.0000
C C4 0.92308(14) 0.65360(18) 0.79260(19) 0.0460 Uani 1.0000
C C5 0.91706(14) 0.65750(18) 0.65297(19) 0.0462 Uani 1.0000
C C6 0.88252(13) 0.54683(17) 0.57815(18) 0.0397 Uani 1.0000
N N7 0.81656(11) 0.30395(13) 0.60891(13) 0.0324 Uani 1.0000
C C8 0.85906(11) 0.42602(15) 0.78982(15) 0.0299 Uani 1.0000
C C9 0.85465(11) 0.43068(15) 0.64996(15) 0.0293 Uani 1.0000
S S10 0.75958(4) 0.06141(4) 0.72740(5) 0.0435 Uani 1.0000
C C11 0.66222(13) 0.04929(18) 0.58752(18) 0.0412 Uani 1.0000
C C12 0.55881(13) 0.12579(16) 0.60721(17) 0.0370 Uani 1.0000
C C13 0.53667(16) 0.24409(19) 0.5364(2) 0.0504 Uani 1.0000
C C14 0.43910(19) 0.3110(2) 0.5511(2) 0.0628 Uani 1.0000
C C15 0.36300(18) 0.2602(2) 0.6351(2) 0.0618 Uani 1.0000
C C16 0.38381(16) 0.1429(2) 0.7063(2) 0.0583 Uani 1.0000
C C17 0.48110(15) 0.0758(2) 0.69275(19) 0.0475 Uani 1.0000
H H111 0.6957 0.0843 0.5083 0.0492 Uiso 1.0000
H H112 0.6449 -0.0453 0.5745 0.0492 Uiso 1.0000

loop_
_atom_site_aniso_label
_atom_site_aniso_U_11
_atom_site_aniso_U_22
_atom_site_aniso_U_33
_atom_site_aniso_U_12
_atom_site_aniso_U_13
_atom_site_aniso_U_23
C1 0.0341(8) 0.0334(8) 0.0248(8) 0.0003(6) -0.0003(6) 0.0008(6)
N2 0.0372(7) 0.0359(7) 0.0229(7) -0.0006(5) 0.0000(5) -0.0001(5)
C3 0.0426(9) 0.0458(10) 0.0293(9) -0.0035(7) -0.0026(7) -0.0077(7)
C4 0.0458(10) 0.0411(9) 0.0511(12) -0.0106(8) -0.0007(8) -0.0103(8)
C5 0.0509(10) 0.0391(9) 0.0488(12) -0.0115(8) 0.0031(8) 0.0049(8)
C6 0.0467(9) 0.0434(9) 0.0292(9) -0.0037(7) 0.0037(7) 0.0052(7)
N7 0.0419(7) 0.0353(7) 0.0199(7) -0.0033(6) 0.0009(5) -0.0033(5)
C8 0.0307(7) 0.0349(8) 0.0241(8) 0.0005(6) 0.0005(6) -0.0016(6)
C9 0.0297(7) 0.0328(8) 0.0256(8) -0.0003(6) 0.0022(6) -0.0023(6)
S10 0.0553(3) 0.0336(2) 0.0411(3) -0.00599(19) -0.00933(19) 0.00478(17)
C11 0.0471(9) 0.0412(9) 0.0354(10) -0.0087(7) -0.0012(7) -0.0084(7)
C12 0.0448(9) 0.0369(9) 0.0291(9) -0.0079(7) -0.0029(7) -0.0058(6)
C13 0.0613(12) 0.0435(10) 0.0462(12) -0.0089(9) -0.0016(9) 0.0029(8)
C14 0.0740(14) 0.0419(11) 0.0716(16) 0.0053(10) -0.0178(12) -0.0045(10)
C15 0.0572(12) 0.0585(13) 0.0692(16) 0.0094(10) -0.0123(11) -0.0262(11)
C16 0.0469(11) 0.0806(15) 0.0476(13) -0.0095(10) 0.0048(9) -0.0138(10)
C17 0.0496(10) 0.0544(11) 0.0383(11) -0.0070(8) -0.0014(8) 0.0034(8)

loop_
_atom_type_symbol
_atom_type_scat_dispersion_real
_atom_type_scat_dispersion_imag
_atom_type_scat_source
C 0.0033 0.0016 'International Tables Vol C 4.2.6.8 and 6.1.1.4'
H 0.0000 0.0000 'International Tables Vol C 4.2.6.8 and 6.1.1.4'
N 0.0061 0.0033 'International Tables Vol C 4.2.6.8 and 6.1.1.4'
S 0.1246 0.1234 'International Tables Vol C 4.2.6.8 and 6.1.1.4'

loop_
_geom_angle_atom_site_label_1
_geom_angle_atom_site_label_2
_geom_angle_atom_site_label_3
_geom_angle
_geom_angle_publ_flag
N2 C1 N7 113.62(14) no
N2 C1 S10 121.39(12) no
N7 C1 S10 124.86(12) no
C1 N2 C8 104.54(13) no
H3 C3 C4 121.6 no
H3 C3 C8 121.0 no
C4 C3 C8 117.32(17) no
H4 C4 C3 119.3 no
H4 C4 C5 118.9 no
C3 C4 C5 121.75(16) no
C4 C5 H5 119.0 no
C4 C5 C6 121.84(16) no
H5 C5 C6 119.2 no
H6 C6 C5 122.2 no
H6 C6 C9 121.4 no
C5 C6 C9 116.41(17) no
C1 N7 H7 125.7(13) no
C1 N7 C9 106.32(13) no
H7 N7 C9 127.5(13) no
N2 C8 C3 129.85(15) no
N2 C8 C9 109.77(13) no
C3 C8 C9 120.37(15) no
C8 C9 C6 122.30(15) no
C8 C9 N7 105.74(13) no
C6 C9 N7 131.94(15) no
C1 S10 C11 103.04(8) no
S10 C11 C12 114.85(12) no
S10 C11 H111 108.2 no
C12 C11 H111 108.1 no
S10 C11 H112 107.9 no
C12 C11 H112 108.2 no
H111 C11 H112 109.5 no
C11 C12 C13 121.00(16) no
C11 C12 C17 120.48(16) no
C13 C12 C17 118.46(17) no
C12 C13 H13 119.2 no
C12 C13 C14 120.60(19) no
H13 C13 C14 120.2 no
C13 C14 H14 119.9 no
C13 C14 C15 120.3(2) no
H14 C14 C15 119.8 no
H15 C15 C14 120.0 no
H15 C15 C16 120.3 no
C14 C15 C16 119.8(2) no
H16 C16 C15 119.8 no
H16 C16 C17 119.9 no
C15 C16 C17 120.3(2) no
C12 C17 C16 120.51(19) no
C12 C17 H17 119.0 no
C16 C17 H17 120.4 no

loop_
_geom_bond_atom_site_label_1
_geom_bond_atom_site_label_2
_geom_bond_distance
_geom_bond_publ_flag
H3 C3 0.930 no
H4 C4 0.930 no
H5 C5 0.930 no
H6 C6 0.930 no
H7 N7 0.87(2) no
H13 C13 0.930 no
H14 C14 0.930 no
H15 C15 0.930 no
H16 C16 0.930 no
H17 C17 0.930 no
C1 N2 1.3179(19) no
C1 N7 1.359(2) no
C1 S10 1.7391(17) no
N2 C8 1.397(2) no
C3 C4 1.376(3) no
C3 C8 1.397(2) no
C4 C5 1.389(3) no
C5 C6 1.379(2) no
C6 C9 1.391(2) no
N7 C9 1.388(2) no
C8 C9 1.391(2) no
S10 C11 1.8264(18) no
C11 C12 1.499(2) no
C11 H111 0.960 no
C11 H112 0.960 no
C12 C13 1.382(2) no
C12 C17 1.385(2) no
C13 C14 1.384(3) no
C14 C15 1.365(3) no
C15 C16 1.372(3) no
C16 C17 1.381(3) no

loop_
_geom_hbond_atom_site_label_D
_geom_hbond_atom_site_label_H
_geom_hbond_atom_site_label_A
_geom_hbond_site_symmetry_A
_geom_hbond_distance_DH
_geom_hbond_distance_HA
_geom_hbond_distance_DA
_geom_hbond_angle_DHA
_geom_hbond_publ_flag
N7 H7 N2 4_554 0.87(2) 2.05(2) 2.9150(10) 173.50(17) yes
C11 H111 N2 4_554 0.96 2.62 3.555(3) 166 yes

loop_
_cod_related_entry_id
_cod_related_entry_database
_cod_related_entry_code
1 ChemSpider 368939
